data_1563123
loop_
_publ_author_name
'Belik, Alexei A.'
'Naumov, Pan\<ce'
'Kim, Jungeun'
'Tsuda, Shunsuke'

_publ_section_title
;
 Low-temperature structural phase transition in synthetic libethenite
 Cu2PO4OH
;
_journal_issue 11
_journal_name_full 'Journal of Solid State Chemistry'
_journal_page_first 3128
_journal_page_last 3133
_journal_paper_doi 10.1016/j.jssc.2011.09.026
_journal_volume 184
_journal_year 2011
_chemical_compound_source Synthetic
_chemical_formula_moiety 'Cu2 H O5 P'
_chemical_formula_sum 'Cu2 H O5 P'
_chemical_formula_weight 239.06
_chemical_name_common libethenite
_chemical_name_mineral Libethenite
_space_group_IT_number 14
_space_group_name_Hall '-P 2yn'
_space_group_name_H-M_alt 'P 1 21/n 1'
_symmetry_cell_setting monoclinic
_symmetry_space_group_name_H-M 'P 1 21/n 1'
_atom_sites_solution_hydrogens geom
_atom_sites_solution_primary direct
_atom_sites_solution_secondary difmap
_cell_angle_alpha 90.00
_cell_angle_beta 90.0012(15)
_cell_angle_gamma 90.00
_cell_formula_units_Z 4
_cell_length_a 8.0545(8)
_cell_length_b 8.3622(9)
_cell_length_c 5.8755(6)
_cell_measurement_temperature 120(2)
_cell_volume 395.73(7)
_computing_cell_refinement 'SMART-NT (Bruker, 1996)'
_computing_data_collection 'SMART-NT (Bruker, 1996)'
_computing_data_reduction 'SAINT-Plus-NT (Bruker, 1996)'
_computing_structure_refinement 'SHELXL97 (Sheldrick, 1997)'
_computing_structure_solution 'SHELX90 (Sheldrick, 1997)'
_database_code_amcsd 0020446
_diffrn_ambient_temperature 120(2)
_diffrn_measured_fraction_theta_max 0.908
_diffrn_measurement_device_type 'APEX SMART diffractometer'
_diffrn_measurement_method '\f and \w scans'
_diffrn_radiation_monochromator graphite
_diffrn_radiation_source 'fine-focus sealed tube'
_diffrn_radiation_type MoK\a
_diffrn_radiation_wavelength 0.71073
_diffrn_reflns_av_R_equivalents 0.0294
_diffrn_reflns_av_sigmaI/netI 0.0297
_diffrn_reflns_limit_h_max 9
_diffrn_reflns_limit_h_min -9
_diffrn_reflns_limit_k_max 9
_diffrn_reflns_limit_k_min -10
_diffrn_reflns_limit_l_max 7
_diffrn_reflns_limit_l_min -6
_diffrn_reflns_number 2925
_diffrn_reflns_theta_full 26.25
_diffrn_reflns_theta_max 26.25
_diffrn_reflns_theta_min 2.44
_exptl_absorpt_coefficient_mu 11.051
_exptl_absorpt_correction_T_max 0.2479
_exptl_absorpt_correction_T_min 0.2160
_exptl_absorpt_correction_type empirical
_exptl_absorpt_process_details 'SADABS (Sheldrick, 1996)'
_exptl_crystal_colour green
_exptl_crystal_density_diffrn 4.012
_exptl_crystal_density_method 'not measured'
_exptl_crystal_description block
_exptl_crystal_F_000 456
_exptl_crystal_size_max 0.20
_exptl_crystal_size_mid 0.18
_exptl_crystal_size_min 0.17
_refine_diff_density_max 1.258
_refine_diff_density_min -1.619
_refine_diff_density_rms 0.294
_refine_ls_extinction_method none
_refine_ls_goodness_of_fit_ref 1.173
_refine_ls_hydrogen_treatment refall
_refine_ls_matrix_type full
_refine_ls_number_parameters 38
_refine_ls_number_reflns 726
_refine_ls_number_restraints 0
_refine_ls_restrained_S_all 1.173
_refine_ls_R_factor_all 0.0316
_refine_ls_R_factor_gt 0.0311
_refine_ls_shift/su_max 0.000
_refine_ls_shift/su_mean 0.000
_refine_ls_structure_factor_coef Fsqd
_refine_ls_weighting_details 'calc w=1/[\s^2^(Fo^2^)+(0.0344P)^2^+2.5738P] where P=(Fo^2^+2Fc^2^)/3'
_refine_ls_weighting_scheme calc
_refine_ls_wR_factor_gt 0.0790
_refine_ls_wR_factor_ref 0.0793
_reflns_number_gt 713
_reflns_number_total 726
_reflns_threshold_expression >2sigma(I)
_cod_data_source_file JSSC-2011-184-3128.cif
_cod_data_source_block 1
_cod_depositor_comments
;
The following automatic conversions were performed:

data item '_symmetry_cell_setting' value 'Monoclinic' was changed to
'monoclinic' in accordance with the built-in table derived from the
CIF Core dictionary named 'cif_core.dic' version 2.4.5 last updated
on 2014-11-21.

Automatic conversion script
Id: cif_fix_values 8369 2020-08-20 11:38:08Z andrius 
;
_cod_original_sg_symbol_H-M P21/n
_cod_database_code 1563123

loop_
_space_group_symop_operation_xyz
'x, y, z'
'-x+1/2, y+1/2, -z+1/2'
'-x, -y, -z'
'x-1/2, -y-1/2, z-1/2'

loop_
_atom_site_label
_atom_site_type_symbol
_atom_site_fract_x
_atom_site_fract_y
_atom_site_fract_z
_atom_site_U_iso_or_equiv
_atom_site_adp_type
_atom_site_occupancy
_atom_site_symmetry_multiplicity
_atom_site_calc_flag
_atom_site_refinement_flags
_atom_site_disorder_assembly
_atom_site_disorder_group
Cu1 Cu 1.00044(18) 0.49997(11) 0.24924(11) 0.0041(2) Uiso 1 1 d . . .
Cu2 Cu 0.63811(8) 0.37513(8) 0.51307(16) 0.0047(2) Uiso 1 1 d . . .
P1 P 0.76695(16) 0.25124(15) 0.0061(3) 0.0031(3) Uiso 1 1 d . . .
O1 O 0.8662(4) 0.4109(4) 0.0013(9) 0.0033(7) Uiso 1 1 d . . .
O2 O 0.6490(7) 0.2463(5) 0.2074(8) 0.0067(11) Uiso 1 1 d . . .
O3 O 0.8969(5) 0.1153(4) 0.0289(8) 0.0052(9) Uiso 1 1 d . . .
O4 O 0.8764(4) 0.3969(4) 0.4979(10) 0.0027(7) Uiso 1 1 d . . .
O21 O 0.6688(7) 0.2308(5) -0.2158(7) 0.0043(10) Uiso 1 1 d . . .
H H 0.917(9) 0.297(8) 0.483(15) 0.011(17) Uiso 1 1 d . . .

loop_
_atom_type_symbol
_atom_type_description
_atom_type_scat_dispersion_real
_atom_type_scat_dispersion_imag
_atom_type_scat_source
H H 0.0000 0.0000 'International Tables Vol C Tables 4.2.6.8 and 6.1.1.4'
O O 0.0106 0.0060 'International Tables Vol C Tables 4.2.6.8 and 6.1.1.4'
P P 0.1023 0.0942 'International Tables Vol C Tables 4.2.6.8 and 6.1.1.4'
Cu Cu 0.3201 1.2651 'International Tables Vol C Tables 4.2.6.8 and 6.1.1.4'

loop_
_geom_angle_atom_site_label_1
_geom_angle_atom_site_label_2
_geom_angle_atom_site_label_3
_geom_angle
_geom_angle_site_symmetry_1
_geom_angle_site_symmetry_3
O1 Cu1 O4 96.04(17) . .
O1 Cu1 O1 83.63(15) . 3_765
O4 Cu1 O1 175.95(16) . 3_765
O1 Cu1 O4 175.68(16) . 3_766
O4 Cu1 O4 83.58(15) . 3_766
O1 Cu1 O4 97.05(18) 3_765 3_766
O1 Cu1 O21 94.04(15) . 4_666
O4 Cu1 O21 82.49(16) . 4_666
O1 Cu1 O21 93.51(17) 3_765 4_666
O4 Cu1 O21 90.18(16) 3_766 4_666
O1 Cu1 O2 97.39(16) . 2_655
O4 Cu1 O2 92.44(17) . 2_655
O1 Cu1 O2 91.61(16) 3_765 2_655
O4 Cu1 O2 78.34(16) 3_766 2_655
O21 Cu1 O2 167.93(15) 4_666 2_655
O1 Cu1 Cu1 41.91(13) . 3_765
O4 Cu1 Cu1 137.81(15) . 3_765
O1 Cu1 Cu1 41.72(13) 3_765 3_765
O4 Cu1 Cu1 138.60(16) 3_766 3_765
O21 Cu1 Cu1 95.07(11) 4_666 3_765
O2 Cu1 Cu1 96.02(11) 2_655 3_765
O1 Cu1 Cu1 137.87(15) . 3_766
O4 Cu1 Cu1 41.99(13) . 3_766
O1 Cu1 Cu1 138.50(14) 3_765 3_766
O4 Cu1 Cu1 41.59(14) 3_766 3_766
O21 Cu1 Cu1 85.11(12) 4_666 3_766
O2 Cu1 Cu1 83.82(12) 2_655 3_766
Cu1 Cu1 Cu1 179.72(11) 3_765 3_766
O4 Cu2 O3 172.24(16) . 4_566
O4 Cu2 O21 88.3(2) . 1_556
O3 Cu2 O21 96.3(2) 4_566 1_556
O4 Cu2 O3 92.24(16) . 2_655
O3 Cu2 O3 80.07(17) 4_566 2_655
O21 Cu2 O3 134.56(19) 1_556 2_655
O4 Cu2 O2 88.1(2) . .
O3 Cu2 O2 96.0(2) 4_566 .
O21 Cu2 O2 111.38(16) 1_556 .
O3 Cu2 O2 114.05(18) 2_655 .
O4 Cu2 Cu2 131.10(12) . 3_666
O3 Cu2 Cu2 41.20(11) 4_566 3_666
O21 Cu2 Cu2 122.60(15) 1_556 3_666
O3 Cu2 Cu2 38.87(12) 2_655 3_666
O2 Cu2 Cu2 109.80(14) . 3_666
O2 P1 O21 109.7(2) . .
O2 P1 O3 109.6(3) . .
O21 P1 O3 109.9(3) . .
O2 P1 O1 111.1(3) . .
O21 P1 O1 110.2(3) . .
O3 P1 O1 106.5(2) . .
P1 O1 Cu1 126.6(3) . .
P1 O1 Cu1 128.2(3) . 3_765
Cu1 O1 Cu1 96.37(15) . 3_765
P1 O2 Cu2 132.8(3) . .
P1 O2 Cu1 114.9(2) . 2_645
Cu2 O2 Cu1 109.2(2) . 2_645
P1 O3 Cu2 129.7(2) . 4_665
P1 O3 Cu2 128.1(2) . 2_645
Cu2 O3 Cu2 99.93(17) 4_665 2_645
Cu2 O4 Cu1 125.5(3) . .
Cu2 O4 Cu1 120.2(3) . 3_766
Cu1 O4 Cu1 96.42(15) . 3_766
P1 O21 Cu2 131.9(3) . 1_554
P1 O21 Cu1 117.4(3) . 4_565
Cu2 O21 Cu1 110.5(2) 1_554 4_565

loop_
_geom_bond_atom_site_label_1
_geom_bond_atom_site_label_2
_geom_bond_distance
_geom_bond_site_symmetry_2
Cu1 O1 1.961(5) .
Cu1 O4 1.968(5) .
Cu1 O1 1.969(5) 3_765
Cu1 O4 1.984(5) 3_766
Cu1 O21 2.367(5) 4_666
Cu1 O2 2.399(5) 2_655
Cu1 Cu1 2.9288(13) 3_765
Cu1 Cu1 2.9467(13) 3_766
Cu2 O4 1.930(4) .
Cu2 O3 1.946(4) 4_566
Cu2 O21 2.014(5) 1_556
Cu2 O3 2.043(4) 2_655
Cu2 O2 2.096(5) .
Cu2 Cu2 3.0553(13) 3_666
P1 O2 1.518(5) .
P1 O21 1.534(5) .
P1 O3 1.551(4) .
P1 O1 1.556(4) .
O1 Cu1 1.969(5) 3_765
O2 Cu1 2.399(5) 2_645
O3 Cu2 1.946(4) 4_665
O3 Cu2 2.043(4) 2_645
O4 Cu1 1.984(5) 3_766
O21 Cu2 2.014(5) 1_554
O21 Cu1 2.367(5) 4_565

loop_
_geom_hbond_atom_site_label_D
_geom_hbond_atom_site_label_H
_geom_hbond_atom_site_label_A
_geom_hbond_distance_DH
_geom_hbond_distance_HA
_geom_hbond_distance_DA
_geom_hbond_angle_DHA
_geom_hbond_site_symmetry_A
O4 H O2 0.91(7) 2.31(8) 2.787(6) 112(6) 4_666
O4 H O21 0.91(7) 2.35(8) 2.874(6) 117(6) 4_666

loop_
_cod_related_entry_id
_cod_related_entry_database
_cod_related_entry_code
1 AMCSD 0020446
